data_4080967
loop_
_publ_author_name
'Li, Tingting'
'Nishiura, Masayoshi'
'Cheng, Jianhua'
'Zhang, Wenxiong'
'Li, Yang'
'Hou, Zhaomin'

_publ_section_title
;
 Hydrogenolysis and Protonation of Polymetallic Lutetium Methylidene and
 Methyl Complexes
;
_journal_issue 15
_journal_name_full Organometallics
_journal_page_first 4142
_journal_paper_doi 10.1021/om4002999
_journal_volume 32
_journal_year 2013
_chemical_formula_moiety 'C55 H106 Lu4 Si4'
_chemical_formula_sum 'C55 H106 Lu4 Si4'
_chemical_formula_weight 1579.64
_chemical_name_common Cp'4Lu4HMe7
_chemical_name_systematic
; 
 ? 
;
_space_group_IT_number 15
_symmetry_cell_setting monoclinic
_symmetry_space_group_name_Hall '-C 2yc'
_symmetry_space_group_name_H-M 'C 1 2/c 1'
_atom_sites_solution_hydrogens geom
_atom_sites_solution_primary direct
_atom_sites_solution_secondary difmap
_audit_creation_method SHELXL-97
_cell_angle_alpha 90.00
_cell_angle_beta 92.6550(10)
_cell_angle_gamma 90.00
_cell_formula_units_Z 8
_cell_length_a 23.0700(13)
_cell_length_b 12.8629(7)
_cell_length_c 41.788(2)
_cell_measurement_reflns_used 580
_cell_measurement_temperature 173(2)
_cell_measurement_theta_max 25
_cell_measurement_theta_min 2
_cell_volume 12387.2(11)
_computing_cell_refinement 'Bruker SMART'
_computing_data_collection 'Bruker SMART'
_computing_data_reduction 'Bruker SHELXTL'
_computing_molecular_graphics 'Bruker SHELXTL'
_computing_publication_material 'Bruker SHELXTL'
_computing_structure_refinement 'SHELXL-97 (Sheldrick, 1997)'
_computing_structure_solution 'SHELXS-97 (Sheldrick, 1990)'
_diffrn_ambient_temperature 173(2)
_diffrn_measured_fraction_theta_full 0.993
_diffrn_measured_fraction_theta_max 0.993
_diffrn_measurement_device_type 'CCD area detector'
_diffrn_measurement_method 'phi and omega scans'
_diffrn_radiation_monochromator graphite
_diffrn_radiation_source 'fine-focus sealed tube'
_diffrn_radiation_type MoK\a
_diffrn_radiation_wavelength 0.71073
_diffrn_reflns_av_R_equivalents 0.0313
_diffrn_reflns_av_sigmaI/netI 0.0474
_diffrn_reflns_limit_h_max 25
_diffrn_reflns_limit_h_min -28
_diffrn_reflns_limit_k_max 15
_diffrn_reflns_limit_k_min -15
_diffrn_reflns_limit_l_max 51
_diffrn_reflns_limit_l_min -46
_diffrn_reflns_number 34542
_diffrn_reflns_theta_full 26.05
_diffrn_reflns_theta_max 26.05
_diffrn_reflns_theta_min 1.77
_exptl_absorpt_coefficient_mu 6.428
_exptl_absorpt_correction_T_max 0.5657
_exptl_absorpt_correction_T_min 0.4456
_exptl_absorpt_correction_type multi-scan
_exptl_absorpt_process_details SADABS
_exptl_crystal_colour colorless
_exptl_crystal_density_diffrn 1.694
_exptl_crystal_density_method 'not measured'
_exptl_crystal_description block
_exptl_crystal_F_000 6208
_exptl_crystal_size_max 0.15
_exptl_crystal_size_mid 0.10
_exptl_crystal_size_min 0.10
_refine_diff_density_max 0.896
_refine_diff_density_min -0.784
_refine_diff_density_rms 0.138
_refine_ls_extinction_method none
_refine_ls_goodness_of_fit_ref 0.944
_refine_ls_hydrogen_treatment mixed
_refine_ls_matrix_type full
_refine_ls_number_parameters 571
_refine_ls_number_reflns 12154
_refine_ls_number_restraints 3
_refine_ls_restrained_S_all 0.944
_refine_ls_R_factor_all 0.0363
_refine_ls_R_factor_gt 0.0261
_refine_ls_shift/su_max 0.003
_refine_ls_shift/su_mean 0.000
_refine_ls_structure_factor_coef Fsqd
_refine_ls_weighting_details 'calc w=1/[\s^2^(Fo^2^)+(0.0105P)^2^+0.0000P] where P=(Fo^2^+2Fc^2^)/3'
_refine_ls_weighting_scheme calc
_refine_ls_wR_factor_gt 0.0427
_refine_ls_wR_factor_ref 0.0447
_reflns_number_gt 10111
_reflns_number_total 12154
_reflns_threshold_expression >2sigma(I)
_cod_data_source_file om4002999_si_001.cif
_cod_data_source_block 5
_cod_original_cell_volume 12387.2(12)
_cod_original_sg_symbol_H-M C2/c
_cod_database_code 4080967

loop_
_symmetry_equiv_pos_as_xyz
'x, y, z'
'-x, y, -z+1/2'
'x+1/2, y+1/2, z'
'-x+1/2, y+1/2, -z+1/2'
'-x, -y, -z'
'x, -y, z-1/2'
'-x+1/2, -y+1/2, -z'
'x+1/2, -y+1/2, z-1/2'

loop_
_atom_site_label
_atom_site_type_symbol
_atom_site_fract_x
_atom_site_fract_y
_atom_site_fract_z
_atom_site_U_iso_or_equiv
_atom_site_adp_type
_atom_site_occupancy
_atom_site_symmetry_multiplicity
_atom_site_calc_flag
_atom_site_refinement_flags
Lu1 Lu 0.351559(8) 0.446874(15) 0.156823(5) 0.01934(5) Uani 1 1 d .
Lu2 Lu 0.326676(8) 0.464365(14) 0.077366(5) 0.01734(5) Uani 1 1 d .
Lu3 Lu 0.409512(8) 0.673051(14) 0.116592(5) 0.01888(5) Uani 1 1 d .
Lu4 Lu 0.460171(8) 0.408949(14) 0.107159(5) 0.01835(5) Uani 1 1 d .
Si1 Si 0.26499(6) 0.54379(12) 0.23595(4) 0.0390(4) Uani 1 1 d .
Si2 Si 0.16254(5) 0.54513(10) 0.04231(3) 0.0259(3) Uani 1 1 d .
Si3 Si 0.48544(6) 0.84704(10) 0.18669(3) 0.0294(3) Uani 1 1 d .
Si4 Si 0.63723(5) 0.41053(11) 0.12392(3) 0.0287(3) Uani 1 1 d .
C1 C 0.36444(18) 0.3087(3) 0.11192(11) 0.0218(10) Uani 1 1 d .
C2 C 0.26826(18) 0.5068(3) 0.12340(11) 0.0244(11) Uani 1 1 d .
C3 C 0.45813(18) 0.4322(4) 0.16571(11) 0.0267(11) Uani 1 1 d .
C4 C 0.42229(18) 0.4626(3) 0.05316(11) 0.0244(11) Uani 1 1 d .
C5 C 0.36506(19) 0.6410(3) 0.16772(11) 0.0238(11) Uani 1 1 d D
C6 C 0.50257(19) 0.5905(3) 0.10804(11) 0.0257(11) Uani 1 1 d .
C7 C 0.33546(18) 0.6624(3) 0.07240(10) 0.0227(11) Uani 1 1 d D
C8 C 0.29732(19) 0.4386(4) 0.21089(11) 0.0264(11) Uani 1 1 d .
C9 C 0.35164(19) 0.3866(4) 0.21687(11) 0.0274(11) Uani 1 1 d .
C10 C 0.3510(2) 0.2932(4) 0.19968(12) 0.0292(12) Uani 1 1 d .
C11 C 0.2962(2) 0.2843(4) 0.18255(11) 0.0275(12) Uani 1 1 d .
C12 C 0.26340(19) 0.3725(4) 0.18967(11) 0.0259(11) Uani 1 1 d .
C13 C 0.3996(2) 0.4194(4) 0.24079(12) 0.0473(15) Uani 1 1 d .
H13A H 0.3889 0.4005 0.2625 0.071 Uiso 1 1 d R
H13B H 0.4051 0.4948 0.2395 0.071 Uiso 1 1 d R
H13C H 0.4357 0.3840 0.2358 0.071 Uiso 1 1 d R
C14 C 0.3958(2) 0.2078(4) 0.20199(13) 0.0447(15) Uani 1 1 d .
H14A H 0.4336 0.2374 0.2087 0.067 Uiso 1 1 d R
H14B H 0.3984 0.1743 0.1810 0.067 Uiso 1 1 d R
H14C H 0.3844 0.1562 0.2178 0.067 Uiso 1 1 d R
C15 C 0.2744(2) 0.1911(4) 0.16411(12) 0.0408(14) Uani 1 1 d .
H15A H 0.2516 0.1472 0.1780 0.061 Uiso 1 1 d R
H15B H 0.3074 0.1513 0.1567 0.061 Uiso 1 1 d R
H15C H 0.2499 0.2139 0.1456 0.061 Uiso 1 1 d R
C16 C 0.19984(19) 0.3840(4) 0.18061(12) 0.0378(13) Uani 1 1 d .
H16A H 0.1896 0.3386 0.1624 0.057 Uiso 1 1 d R
H16B H 0.1916 0.4564 0.1747 0.057 Uiso 1 1 d R
H16C H 0.1769 0.3646 0.1989 0.057 Uiso 1 1 d R
C17 C 0.2129(3) 0.6306(5) 0.21346(15) 0.071(2) Uani 1 1 d .
H17A H 0.2038 0.6904 0.2268 0.107 Uiso 1 1 d R
H17B H 0.1772 0.5921 0.2078 0.107 Uiso 1 1 d R
H17C H 0.2303 0.6549 0.1939 0.107 Uiso 1 1 d R
C18 C 0.2254(3) 0.4732(4) 0.26738(14) 0.068(2) Uani 1 1 d .
H18A H 0.2047 0.5234 0.2803 0.102 Uiso 1 1 d R
H18B H 0.2533 0.4346 0.2812 0.102 Uiso 1 1 d R
H18C H 0.1976 0.4247 0.2571 0.102 Uiso 1 1 d R
C19 C 0.3195(2) 0.6317(4) 0.25648(13) 0.0530(17) Uani 1 1 d .
H19A H 0.3425 0.6661 0.2404 0.080 Uiso 1 1 d R
H19B H 0.3451 0.5909 0.2710 0.080 Uiso 1 1 d R
H19C H 0.2993 0.6843 0.2688 0.080 Uiso 1 1 d R
C20 C 0.22917(17) 0.4616(3) 0.04300(10) 0.0188(10) Uani 1 1 d .
C21 C 0.23323(17) 0.3597(3) 0.05744(11) 0.0196(10) Uani 1 1 d .
C22 C 0.27882(18) 0.3045(3) 0.04355(10) 0.0196(10) Uani 1 1 d .
C23 C 0.30331(18) 0.3688(3) 0.02058(11) 0.0213(10) Uani 1 1 d .
C24 C 0.27321(18) 0.4643(3) 0.02017(10) 0.0212(10) Uani 1 1 d .
C25 C 0.19117(18) 0.3136(3) 0.08007(11) 0.0276(11) Uani 1 1 d .
H25A H 0.1588 0.2814 0.0677 0.041 Uiso 1 1 d R
H25B H 0.1764 0.3685 0.0937 0.041 Uiso 1 1 d R
H25C H 0.2110 0.2608 0.0935 0.041 Uiso 1 1 d R
C26 C 0.29310(19) 0.1907(3) 0.04863(12) 0.0338(13) Uani 1 1 d .
H26A H 0.2773 0.1503 0.0304 0.051 Uiso 1 1 d R
H26B H 0.2759 0.1663 0.0683 0.051 Uiso 1 1 d R
H26C H 0.3353 0.1818 0.0505 0.051 Uiso 1 1 d R
C27 C 0.34621(19) 0.3334(4) -0.00326(11) 0.0339(13) Uani 1 1 d .
H27A H 0.3698 0.2765 0.0060 0.051 Uiso 1 1 d R
H27B H 0.3715 0.3915 -0.0085 0.051 Uiso 1 1 d R
H27C H 0.3253 0.3090 -0.0228 0.051 Uiso 1 1 d R
C28 C 0.28481(19) 0.5499(4) -0.00378(11) 0.0322(12) Uani 1 1 d .
H28A H 0.2570 0.5441 -0.0222 0.048 Uiso 1 1 d R
H28B H 0.3244 0.5428 -0.0111 0.048 Uiso 1 1 d R
H28C H 0.2805 0.6178 0.0065 0.048 Uiso 1 1 d R
C29 C 0.1295(2) 0.5650(4) 0.08144(12) 0.0457(15) Uani 1 1 d .
H29A H 0.1108 0.5005 0.0880 0.069 Uiso 1 1 d R
H29B H 0.1005 0.6206 0.0795 0.069 Uiso 1 1 d R
H29C H 0.1598 0.5844 0.0976 0.069 Uiso 1 1 d R
C30 C 0.10788(19) 0.4777(4) 0.01515(13) 0.0449(15) Uani 1 1 d .
H30A H 0.1011 0.4074 0.0232 0.067 Uiso 1 1 d R
H30B H 0.1225 0.4735 -0.0065 0.067 Uiso 1 1 d R
H30C H 0.0714 0.5168 0.0145 0.067 Uiso 1 1 d R
C31 C 0.1736(2) 0.6779(4) 0.02569(14) 0.0517(16) Uani 1 1 d .
H31A H 0.1370 0.7164 0.0254 0.077 Uiso 1 1 d R
H31B H 0.1869 0.6723 0.0038 0.077 Uiso 1 1 d R
H31C H 0.2029 0.7148 0.0391 0.077 Uiso 1 1 d R
C32 C 0.45323(18) 0.8421(3) 0.14499(11) 0.0214(10) Uani 1 1 d .
C33 C 0.39575(18) 0.8724(3) 0.13295(11) 0.0223(11) Uani 1 1 d .
C34 C 0.3944(2) 0.8737(3) 0.09974(12) 0.0274(12) Uani 1 1 d .
C35 C 0.4498(2) 0.8449(3) 0.08946(11) 0.0295(12) Uani 1 1 d .
C36 C 0.48612(19) 0.8292(3) 0.11729(12) 0.0260(11) Uani 1 1 d .
C37 C 0.34719(18) 0.9129(4) 0.15252(12) 0.0341(13) Uani 1 1 d .
H37A H 0.3120 0.9209 0.1387 0.051 Uiso 1 1 d R
H37B H 0.3583 0.9803 0.1618 0.051 Uiso 1 1 d R
H37C H 0.3398 0.8636 0.1697 0.051 Uiso 1 1 d R
C38 C 0.3465(2) 0.9169(4) 0.07787(12) 0.0443(15) Uani 1 1 d .
H38A H 0.3088 0.8995 0.0864 0.066 Uiso 1 1 d R
H38B H 0.3491 0.8866 0.0565 0.066 Uiso 1 1 d R
H38C H 0.3505 0.9926 0.0765 0.066 Uiso 1 1 d R
C39 C 0.4688(2) 0.8443(4) 0.05525(13) 0.0530(17) Uani 1 1 d .
H39A H 0.4813 0.9142 0.0494 0.080 Uiso 1 1 d R
H39B H 0.4363 0.8226 0.0409 0.080 Uiso 1 1 d R
H39C H 0.5011 0.7956 0.0534 0.080 Uiso 1 1 d R
C40 C 0.55129(19) 0.8189(4) 0.11718(14) 0.0443(15) Uani 1 1 d .
H40A H 0.5619 0.7811 0.0980 0.066 Uiso 1 1 d R
H40B H 0.5654 0.7808 0.1363 0.066 Uiso 1 1 d R
H40C H 0.5689 0.8883 0.1172 0.066 Uiso 1 1 d R
C41 C 0.5244(2) 0.7235(4) 0.19839(13) 0.0467(15) Uani 1 1 d .
H41A H 0.5527 0.7069 0.1824 0.070 Uiso 1 1 d R
H41B H 0.4963 0.6667 0.1995 0.070 Uiso 1 1 d R
H41C H 0.5445 0.7326 0.2194 0.070 Uiso 1 1 d R
C42 C 0.4304(2) 0.8716(4) 0.21720(12) 0.0436(15) Uani 1 1 d .
H42A H 0.4491 0.8676 0.2387 0.065 Uiso 1 1 d R
H42B H 0.3997 0.8193 0.2151 0.065 Uiso 1 1 d R
H42C H 0.4137 0.9410 0.2139 0.065 Uiso 1 1 d R
C43 C 0.5384(2) 0.9571(4) 0.18985(13) 0.0485(16) Uani 1 1 d .
H43A H 0.5692 0.9458 0.1749 0.073 Uiso 1 1 d R
H43B H 0.5553 0.9607 0.2118 0.073 Uiso 1 1 d R
H43C H 0.5183 1.0225 0.1846 0.073 Uiso 1 1 d R
C44 C 0.56882(17) 0.3467(3) 0.10810(11) 0.0192(10) Uani 1 1 d .
C45 C 0.53953(18) 0.2674(3) 0.12584(12) 0.0240(11) Uani 1 1 d .
C46 C 0.50180(18) 0.2133(3) 0.10451(12) 0.0259(12) Uani 1 1 d .
C47 C 0.50631(18) 0.2555(3) 0.07355(12) 0.0262(12) Uani 1 1 d .
C48 C 0.54749(18) 0.3365(3) 0.07547(11) 0.0228(11) Uani 1 1 d .
C49 C 0.5536(2) 0.2346(4) 0.15982(12) 0.0371(13) Uani 1 1 d .
H49A H 0.5187 0.2069 0.1692 0.056 Uiso 1 1 d R
H49B H 0.5678 0.2947 0.1723 0.056 Uiso 1 1 d R
H49C H 0.5837 0.1807 0.1601 0.056 Uiso 1 1 d R
C50 C 0.46860(19) 0.1162(3) 0.11219(13) 0.0391(14) Uani 1 1 d .
H50A H 0.4932 0.0552 0.1093 0.059 Uiso 1 1 d R
H50B H 0.4339 0.1112 0.0978 0.059 Uiso 1 1 d R
H50C H 0.4571 0.1192 0.1345 0.059 Uiso 1 1 d R
C51 C 0.4790(2) 0.2094(4) 0.04319(13) 0.0424(15) Uani 1 1 d .
H51A H 0.4974 0.1425 0.0388 0.064 Uiso 1 1 d R
H51B H 0.4846 0.2569 0.0253 0.064 Uiso 1 1 d R
H51C H 0.4374 0.1989 0.0458 0.064 Uiso 1 1 d R
C52 C 0.5674(2) 0.3988(4) 0.04712(11) 0.0343(13) Uani 1 1 d .
H52A H 0.6065 0.3763 0.0419 0.051 Uiso 1 1 d R
H52B H 0.5682 0.4729 0.0526 0.051 Uiso 1 1 d R
H52C H 0.5405 0.3875 0.0286 0.051 Uiso 1 1 d R
C53 C 0.6924(2) 0.3066(4) 0.12960(17) 0.070(2) Uani 1 1 d .
H53A H 0.7254 0.3330 0.1428 0.105 Uiso 1 1 d R
H53B H 0.7058 0.2849 0.1087 0.105 Uiso 1 1 d R
H53C H 0.6753 0.2470 0.1403 0.105 Uiso 1 1 d R
C54 C 0.6674(2) 0.5092(4) 0.09625(13) 0.0443(15) Uani 1 1 d .
H54A H 0.6388 0.5645 0.0921 0.067 Uiso 1 1 d R
H54B H 0.6763 0.4757 0.0760 0.067 Uiso 1 1 d R
H54C H 0.7030 0.5391 0.1062 0.067 Uiso 1 1 d R
C55 C 0.6301(2) 0.4805(5) 0.16247(13) 0.0586(18) Uani 1 1 d .
H55A H 0.5997 0.5335 0.1599 0.088 Uiso 1 1 d R
H55B H 0.6670 0.5139 0.1688 0.088 Uiso 1 1 d R
H55C H 0.6197 0.4309 0.1791 0.088 Uiso 1 1 d R
H1 H 0.3844(4) 0.5099(8) 0.1147(3) 0.070 Uiso 1 1 d .
H2 H 0.3743 0.2781 0.1297 0.070 Uiso 1 1 d R
H3 H 0.3285 0.2876 0.1077 0.070 Uiso 1 1 d R
H4 H 0.3760 0.2691 0.0946 0.070 Uiso 1 1 d R
H5 H 0.2568 0.5604 0.1078 0.070 Uiso 1 1 d R
H6 H 0.2640 0.5454 0.1441 0.070 Uiso 1 1 d R
H7 H 0.2397 0.4631 0.1236 0.070 Uiso 1 1 d R
H8 H 0.4929 0.4479 0.1594 0.070 Uiso 1 1 d R
H9 H 0.4649 0.3703 0.1755 0.070 Uiso 1 1 d R
H10 H 0.4483 0.4807 0.1806 0.070 Uiso 1 1 d R
H11 H 0.4355 0.4061 0.0383 0.070 Uiso 1 1 d R
H12 H 0.4590 0.4978 0.0565 0.070 Uiso 1 1 d R
H13 H 0.4011 0.5078 0.0422 0.070 Uiso 1 1 d R
H14 H 0.3371 0.6930 0.1602 0.070 Uiso 1 1 d RD
H15 H 0.3906 0.6783 0.1758 0.070 Uiso 1 1 d R
H16 H 0.3527 0.6005 0.1835 0.070 Uiso 1 1 d R
H17 H 0.5305 0.5392 0.1052 0.070 Uiso 1 1 d R
H18 H 0.5191 0.6246 0.1275 0.070 Uiso 1 1 d R
H19 H 0.5040 0.6269 0.0891 0.070 Uiso 1 1 d R
H20 H 0.3579 0.7023 0.0572 0.070 Uiso 1 1 d RD
H21 H 0.3095 0.6298 0.0562 0.070 Uiso 1 1 d RD
H22 H 0.3175 0.6961 0.0852 0.070 Uiso 1 1 d R

loop_
_atom_site_aniso_label
_atom_site_aniso_U_11
_atom_site_aniso_U_22
_atom_site_aniso_U_33
_atom_site_aniso_U_23
_atom_site_aniso_U_13
_atom_site_aniso_U_12
Lu1 0.02107(10) 0.01870(10) 0.01850(11) -0.00004(8) 0.00357(8) -0.00143(8)
Lu2 0.01743(10) 0.01649(10) 0.01825(11) -0.00118(8) 0.00245(8) 0.00011(8)
Lu3 0.02117(10) 0.01485(10) 0.02083(11) -0.00049(8) 0.00319(8) -0.00060(8)
Lu4 0.01723(10) 0.01579(10) 0.02216(11) -0.00125(8) 0.00223(8) 0.00059(8)
Si1 0.0453(9) 0.0381(9) 0.0352(9) -0.0073(7) 0.0179(8) -0.0046(7)
Si2 0.0234(7) 0.0206(7) 0.0338(8) 0.0015(6) 0.0032(6) 0.0048(6)
Si3 0.0324(8) 0.0201(7) 0.0346(9) -0.0001(6) -0.0081(7) -0.0017(6)
Si4 0.0217(7) 0.0278(8) 0.0364(9) -0.0007(7) 0.0003(6) -0.0058(6)
C1 0.022(2) 0.021(3) 0.022(3) -0.003(2) -0.001(2) 0.0003(19)
C2 0.024(3) 0.027(3) 0.023(3) -0.001(2) 0.006(2) 0.000(2)
C3 0.025(3) 0.032(3) 0.023(3) 0.002(2) 0.002(2) 0.001(2)
C4 0.022(2) 0.024(3) 0.028(3) -0.002(2) 0.005(2) 0.003(2)
C5 0.035(3) 0.019(2) 0.018(3) -0.002(2) 0.006(2) -0.005(2)
C6 0.031(3) 0.012(2) 0.035(3) -0.001(2) 0.006(2) 0.001(2)
C7 0.029(3) 0.015(2) 0.023(3) -0.001(2) -0.005(2) -0.003(2)
C8 0.030(3) 0.033(3) 0.018(3) 0.003(2) 0.010(2) -0.004(2)
C9 0.027(3) 0.040(3) 0.015(3) 0.004(2) 0.006(2) -0.003(2)
C10 0.031(3) 0.031(3) 0.026(3) 0.011(2) 0.008(2) 0.001(2)
C11 0.038(3) 0.026(3) 0.020(3) 0.003(2) 0.009(2) -0.007(2)
C12 0.027(3) 0.027(3) 0.025(3) 0.004(2) 0.010(2) -0.004(2)
C13 0.041(3) 0.075(4) 0.026(3) 0.002(3) -0.002(3) 0.002(3)
C14 0.051(3) 0.035(3) 0.049(4) 0.018(3) 0.012(3) 0.008(3)
C15 0.050(3) 0.031(3) 0.043(4) 0.004(3) 0.016(3) -0.013(3)
C16 0.031(3) 0.047(3) 0.036(3) 0.005(3) 0.012(3) -0.012(2)
C17 0.076(5) 0.057(4) 0.081(5) -0.012(4) 0.008(4) 0.028(4)
C18 0.081(5) 0.066(5) 0.061(5) -0.026(4) 0.052(4) -0.028(4)
C19 0.075(4) 0.049(4) 0.038(4) -0.011(3) 0.024(3) -0.018(3)
C20 0.022(2) 0.017(2) 0.017(2) -0.0025(19) 0.000(2) 0.0001(19)
C21 0.017(2) 0.019(2) 0.022(3) -0.003(2) -0.001(2) -0.0035(18)
C22 0.021(2) 0.018(2) 0.020(3) -0.008(2) -0.006(2) 0.0029(19)
C23 0.015(2) 0.027(3) 0.021(3) -0.008(2) -0.001(2) -0.0005(19)
C24 0.019(2) 0.024(3) 0.020(3) -0.002(2) 0.000(2) -0.003(2)
C25 0.028(3) 0.021(3) 0.033(3) -0.001(2) 0.005(2) -0.002(2)
C26 0.030(3) 0.024(3) 0.046(4) -0.012(2) -0.010(3) 0.009(2)
C27 0.024(3) 0.050(3) 0.028(3) -0.013(3) 0.002(2) 0.000(2)
C28 0.033(3) 0.037(3) 0.027(3) 0.002(2) 0.007(2) -0.007(2)
C29 0.038(3) 0.048(4) 0.052(4) 0.003(3) 0.011(3) 0.017(3)
C30 0.028(3) 0.047(4) 0.059(4) -0.015(3) -0.009(3) 0.009(3)
C31 0.047(3) 0.036(3) 0.072(5) 0.013(3) 0.007(3) 0.017(3)
C32 0.020(2) 0.014(2) 0.031(3) -0.003(2) 0.002(2) -0.0061(18)
C33 0.021(2) 0.014(2) 0.031(3) -0.001(2) -0.003(2) -0.0026(19)
C34 0.030(3) 0.014(2) 0.038(3) 0.003(2) -0.005(2) -0.003(2)
C35 0.053(3) 0.014(2) 0.023(3) 0.001(2) 0.012(3) -0.011(2)
C36 0.028(3) 0.014(2) 0.036(3) 0.000(2) 0.007(2) -0.005(2)
C37 0.027(3) 0.024(3) 0.051(4) -0.009(3) 0.000(3) 0.003(2)
C38 0.068(4) 0.022(3) 0.041(4) 0.006(3) -0.020(3) -0.003(3)
C39 0.077(4) 0.046(4) 0.038(4) 0.006(3) 0.023(3) -0.014(3)
C40 0.028(3) 0.034(3) 0.072(4) -0.006(3) 0.018(3) -0.008(2)
C41 0.061(4) 0.038(3) 0.040(4) 0.001(3) -0.013(3) 0.002(3)
C42 0.050(3) 0.051(4) 0.029(3) -0.009(3) -0.006(3) 0.000(3)
C43 0.052(4) 0.038(3) 0.053(4) 0.005(3) -0.017(3) -0.016(3)
C44 0.015(2) 0.018(2) 0.025(3) -0.001(2) 0.003(2) 0.0044(18)
C45 0.015(2) 0.021(3) 0.036(3) 0.003(2) 0.001(2) 0.0048(19)
C46 0.017(2) 0.016(2) 0.046(3) -0.003(2) 0.002(2) 0.0031(19)
C47 0.015(2) 0.023(3) 0.041(3) -0.014(2) -0.004(2) 0.005(2)
C48 0.018(2) 0.022(3) 0.029(3) -0.004(2) 0.008(2) 0.0081(19)
C49 0.032(3) 0.034(3) 0.045(4) 0.012(3) 0.003(3) 0.003(2)
C50 0.026(3) 0.018(3) 0.074(4) -0.004(3) 0.004(3) -0.001(2)
C51 0.034(3) 0.040(3) 0.052(4) -0.023(3) -0.006(3) 0.010(2)
C52 0.031(3) 0.041(3) 0.032(3) -0.008(3) 0.008(2) 0.006(2)
C53 0.025(3) 0.044(4) 0.140(7) 0.004(4) -0.017(4) -0.001(3)
C54 0.037(3) 0.047(4) 0.050(4) 0.001(3) 0.006(3) -0.020(3)
C55 0.057(4) 0.077(5) 0.042(4) -0.016(3) 0.004(3) -0.033(3)

loop_
_atom_type_symbol
_atom_type_description
_atom_type_scat_dispersion_real
_atom_type_scat_dispersion_imag
_atom_type_scat_source
C C 0.0033 0.0016 'International Tables Vol C Tables 4.2.6.8 and 6.1.1.4'
H H 0.0000 0.0000 'International Tables Vol C Tables 4.2.6.8 and 6.1.1.4'
Si Si 0.0817 0.0704 'International Tables Vol C Tables 4.2.6.8 and 6.1.1.4'
Lu Lu -0.4720 5.8584 'International Tables Vol C Tables 4.2.6.8 and 6.1.1.4'

loop_
_geom_angle_atom_site_label_1
_geom_angle_atom_site_label_2
_geom_angle_atom_site_label_3
_geom_angle
C2 Lu1 C3 149.02(15)
C2 Lu1 C5 83.11(14)
C3 Lu1 C5 86.30(14)
C2 Lu1 C1 85.22(14)
C3 Lu1 C1 84.88(14)
C5 Lu1 C1 140.91(14)
C2 Lu1 C9 127.16(14)
C3 Lu1 C9 82.97(14)
C5 Lu1 C9 97.10(15)
C1 Lu1 C9 119.38(14)
C2 Lu1 C8 96.34(14)
C3 Lu1 C8 112.08(15)
C5 Lu1 C8 86.87(14)
C1 Lu1 C8 131.54(14)
C9 Lu1 C8 31.60(13)
C2 Lu1 C10 126.04(14)
C3 Lu1 C10 83.03(14)
C5 Lu1 C10 127.51(15)
C1 Lu1 C10 89.00(15)
C9 Lu1 C10 30.64(14)
C8 Lu1 C10 51.49(14)
C2 Lu1 C12 79.07(14)
C3 Lu1 C12 131.85(14)
C5 Lu1 C12 110.28(14)
C1 Lu1 C12 103.84(14)
C9 Lu1 C12 51.15(14)
C8 Lu1 C12 31.29(13)
C10 Lu1 C12 50.57(14)
C2 Lu1 C11 95.61(15)
C3 Lu1 C11 111.47(15)
C5 Lu1 C11 137.92(14)
C1 Lu1 C11 80.26(14)
C9 Lu1 C11 50.95(14)
C8 Lu1 C11 51.32(14)
C10 Lu1 C11 30.86(13)
C12 Lu1 C11 30.22(13)
C2 Lu1 Lu2 47.11(10)
C3 Lu1 Lu2 106.08(11)
C5 Lu1 Lu2 97.17(10)
C1 Lu1 Lu2 49.73(10)
C9 Lu1 Lu2 163.55(10)
C8 Lu1 Lu2 141.81(10)
C10 Lu1 Lu2 135.16(11)
C12 Lu1 Lu2 115.58(10)
C11 Lu1 Lu2 112.60(10)
C2 Lu1 Lu4 106.34(10)
C3 Lu1 Lu4 47.04(11)
C5 Lu1 Lu4 99.42(10)
C1 Lu1 Lu4 49.07(9)
C9 Lu1 Lu4 125.40(10)
C8 Lu1 Lu4 156.99(10)
C10 Lu1 Lu4 109.50(10)
C12 Lu1 Lu4 150.28(10)
C11 Lu1 Lu4 120.88(10)
Lu2 Lu1 Lu4 59.767(6)
C2 Lu1 Lu3 77.33(10)
C3 Lu1 Lu3 75.35(10)
C5 Lu1 Lu3 42.08(10)
C1 Lu1 Lu3 98.93(10)
C9 Lu1 Lu3 133.81(10)
C8 Lu1 Lu3 128.79(10)
C10 Lu1 Lu3 156.10(10)
C12 Lu1 Lu3 145.47(10)
C11 Lu1 Lu3 172.94(10)
Lu2 Lu1 Lu3 62.551(6)
Lu4 Lu1 Lu3 62.054(6)
C2 Lu1 H1 72.9(3)
C3 Lu1 H1 76.2(3)
C5 Lu1 H1 74.2(3)
C1 Lu1 H1 66.7(3)
C9 Lu1 H1 157.8(3)
C8 Lu1 H1 159.0(3)
C10 Lu1 H1 149.1(3)
C12 Lu1 H1 150.9(3)
C11 Lu1 H1 145.6(3)
Lu2 Lu1 H1 36.8(3)
Lu4 Lu1 H1 40.0(3)
Lu3 Lu1 H1 32.3(3)
C2 Lu1 H2 100.9
C3 Lu1 H2 77.0
C5 Lu1 H2 153.8
C1 Lu1 H2 19.2
C9 Lu1 H2 100.7
C8 Lu1 H2 118.0
C10 Lu1 H2 70.8
C12 Lu1 H2 95.8
C11 Lu1 H2 67.9
Lu2 Lu1 H2 68.9
Lu4 Lu1 H2 54.5
Lu3 Lu1 H2 113.1
H1 Lu1 H2 82.3
C2 Lu1 H6 23.8
C3 Lu1 H6 152.2
C5 Lu1 H6 67.7
C1 Lu1 H6 108.6
C9 Lu1 H6 109.1
C8 Lu1 H6 77.6
C10 Lu1 H6 120.3
C12 Lu1 H6 69.8
C11 Lu1 H6 95.0
Lu2 Lu1 H6 69.2
Lu4 Lu1 H6 125.3
Lu3 Lu1 H6 78.5
H1 Lu1 H6 86.8
H2 Lu1 H6 122.8
C2 Lu1 H10 148.8
C3 Lu1 H10 21.5
C5 Lu1 H10 69.6
C1 Lu1 H10 106.4
C9 Lu1 H10 72.7
C8 Lu1 H10 96.8
C10 Lu1 H10 83.7
C12 Lu1 H10 123.8
C11 Lu1 H10 114.6
Lu2 Lu1 H10 120.2
Lu4 Lu1 H10 65.4
Lu3 Lu1 H10 72.4
H1 Lu1 H10 85.1
H2 Lu1 H10 97.6
H6 Lu1 H10 137.2
C2 Lu1 H16 89.8
C3 Lu1 H16 90.2
C5 Lu1 H16 20.4
C1 Lu1 H16 161.3
C9 Lu1 H16 77.7
C8 Lu1 H16 66.9
C10 Lu1 H16 108.4
C12 Lu1 H16 92.9
C11 Lu1 H16 118.3
Lu2 Lu1 H16 115.2
Lu4 Lu1 H16 116.0
Lu3 Lu1 H16 62.3
H1 Lu1 H16 94.5
H2 Lu1 H16 167.3
H6 Lu1 H16 69.1
H10 Lu1 H16 69.8
C2 Lu2 C4 148.70(15)
C2 Lu2 C7 83.76(14)
C4 Lu2 C7 84.31(14)
C2 Lu2 C1 85.29(14)
C4 Lu2 C1 86.41(14)
C7 Lu2 C1 141.77(13)
C2 Lu2 C20 86.79(14)
C4 Lu2 C20 122.51(14)
C7 Lu2 C20 92.20(13)
C1 Lu2 C20 123.61(13)
C2 Lu2 C24 117.28(14)
C4 Lu2 C24 91.02(14)
C7 Lu2 C24 87.84(13)
C1 Lu2 C24 129.39(13)
C20 Lu2 C24 31.51(12)
C2 Lu2 C21 83.74(14)
C4 Lu2 C21 126.67(14)
C7 Lu2 C21 123.15(13)
C1 Lu2 C21 91.73(13)
C20 Lu2 C21 31.89(12)
C24 Lu2 C21 51.27(13)
C2 Lu2 C22 110.63(14)
C4 Lu2 C22 97.45(14)
C7 Lu2 C22 138.20(13)
C1 Lu2 C22 79.78(13)
C20 Lu2 C22 51.78(12)
C24 Lu2 C22 50.46(13)
C21 Lu2 C22 30.68(12)
C2 Lu2 C23 133.83(13)
C4 Lu2 C23 77.40(14)
C7 Lu2 C23 113.19(14)
C1 Lu2 C23 100.69(13)
C20 Lu2 C23 51.67(13)
C24 Lu2 C23 30.60(12)
C21 Lu2 C23 50.62(13)
C22 Lu2 C23 30.12(13)
C2 Lu2 Lu4 106.53(10)
C4 Lu2 Lu4 47.61(10)
C7 Lu2 Lu4 99.61(9)
C1 Lu2 Lu4 49.38(9)
C20 Lu2 Lu4 162.99(9)
C24 Lu2 Lu4 136.13(9)
C21 Lu2 Lu4 137.06(9)
C22 Lu2 Lu4 112.30(9)
C23 Lu2 Lu4 111.86(9)
C2 Lu2 Lu1 46.77(10)
C4 Lu2 Lu1 106.86(10)
C7 Lu2 Lu1 97.84(10)
C1 Lu2 Lu1 50.15(10)
C20 Lu2 Lu1 130.35(9)
C24 Lu2 Lu1 161.64(9)
C21 Lu2 Lu1 112.19(10)
C22 Lu2 Lu1 120.95(10)
C23 Lu2 Lu1 148.97(10)
Lu4 Lu2 Lu1 60.287(6)
C2 Lu2 Lu3 77.27(10)
C4 Lu2 Lu3 74.40(10)
C7 Lu2 Lu3 42.46(9)
C1 Lu2 Lu3 99.35(9)
C20 Lu2 Lu3 132.71(9)
C24 Lu2 Lu3 128.44(9)
C21 Lu2 Lu3 157.05(9)
C22 Lu2 Lu3 171.86(9)
C23 Lu2 Lu3 144.04(9)
Lu4 Lu2 Lu3 62.256(6)
Lu1 Lu2 Lu3 62.684(6)
C2 Lu2 H1 72.9(3)
C4 Lu2 H1 76.0(3)
C7 Lu2 H1 74.5(3)
C1 Lu2 H1 67.3(3)
C20 Lu2 H1 156.6(3)
C24 Lu2 H1 158.8(3)
C21 Lu2 H1 149.4(3)
C22 Lu2 H1 146.7(3)
C23 Lu2 H1 151.4(3)
Lu4 Lu2 H1 40.3(3)
Lu1 Lu2 H1 37.3(3)
Lu3 Lu2 H1 32.2(3)
C2 Lu2 H5 23.0
C4 Lu2 H5 147.6
C7 Lu2 H5 66.1
C1 Lu2 H5 108.3
C20 Lu2 H5 73.7
C24 Lu2 H5 100.4
C21 Lu2 H5 82.7
C22 Lu2 H5 113.2
C23 Lu2 H5 125.3
Lu4 Lu2 H5 122.3
Lu1 Lu2 H5 66.7
Lu3 Lu2 H5 74.8
H1 Lu2 H5 83.3
C2 Lu2 H13 150.3
C4 Lu2 H13 20.7
C7 Lu2 H13 69.8
C1 Lu2 H13 107.0
C20 Lu2 H13 107.0
C24 Lu2 H13 76.2
C21 Lu2 H13 121.8
C22 Lu2 H13 98.3
C23 Lu2 H13 71.6
Lu4 Lu2 H13 66.5
Lu1 Lu2 H13 122.2
Lu3 Lu2 H13 74.1
H1 Lu2 H13 86.7
H5 Lu2 H13 135.9
C2 Lu2 H21 90.3
C4 Lu2 H21 89.6
C7 Lu2 H21 22.4
C1 Lu2 H21 164.1
C20 Lu2 H21 71.2
C24 Lu2 H21 66.0
C21 Lu2 H21 102.9
C22 Lu2 H21 116.0
C23 Lu2 H21 93.4
Lu4 Lu2 H21 118.2
Lu1 Lu2 H21 117.1
Lu3 Lu2 H21 64.8
H1 Lu2 H21 96.8
H5 Lu2 H21 68.3
H13 Lu2 H21 70.5
C6 Lu3 C5 117.54(15)
C6 Lu3 C7 116.84(15)
C5 Lu3 C7 109.96(14)
C6 Lu3 C32 95.94(14)
C5 Lu3 C32 85.06(14)
C7 Lu3 C32 128.11(14)
C6 Lu3 C35 88.40(15)
C5 Lu3 C35 132.71(14)
C7 Lu3 C35 88.30(15)
C32 Lu3 C35 51.62(14)
C6 Lu3 C36 75.08(14)
C5 Lu3 C36 114.87(15)
C7 Lu3 C36 119.03(14)
C32 Lu3 C36 30.97(13)
C35 Lu3 C36 30.73(14)
C6 Lu3 C33 124.81(13)
C5 Lu3 C33 83.06(14)
C7 Lu3 C33 99.11(13)
C32 Lu3 C33 31.56(12)
C35 Lu3 C33 50.45(14)
C36 Lu3 C33 50.50(13)
C6 Lu3 C34 118.90(14)
C5 Lu3 C34 109.61(15)
C7 Lu3 C34 77.29(14)
C32 Lu3 C34 51.22(14)
C35 Lu3 C34 30.60(13)
C36 Lu3 C34 50.26(13)
C33 Lu3 C34 29.94(13)
C6 Lu3 Lu4 44.26(10)
C5 Lu3 Lu4 95.01(10)
C7 Lu3 Lu4 94.74(10)
C32 Lu3 Lu4 134.40(9)
C35 Lu3 Lu4 127.59(10)
C36 Lu3 Lu4 119.30(10)
C33 Lu3 Lu4 165.84(9)
C34 Lu3 Lu4 155.38(11)
C6 Lu3 Lu2 93.45(10)
C5 Lu3 Lu2 92.08(10)
C7 Lu3 Lu2 44.73(10)
C32 Lu3 Lu2 170.46(9)
C35 Lu3 Lu2 127.21(10)
C36 Lu3 Lu2 153.05(11)
C33 Lu3 Lu2 139.06(9)
C34 Lu3 Lu2 122.00(10)
Lu4 Lu3 Lu2 54.861(6)
C6 Lu3 Lu1 93.69(10)
C5 Lu3 Lu1 44.38(10)
C7 Lu3 Lu1 92.59(10)
C32 Lu3 Lu1 125.99(10)
C35 Lu3 Lu1 177.06(10)
C36 Lu3 Lu1 148.28(11)
C33 Lu3 Lu1 126.62(10)
C34 Lu3 Lu1 147.10(10)
Lu4 Lu3 Lu1 55.136(6)
Lu2 Lu3 Lu1 54.765(6)
C6 Lu3 H1 79.0(3)
C5 Lu3 H1 75.3(3)
C7 Lu3 H1 75.3(3)
C32 Lu3 H1 154.2(3)
C35 Lu3 H1 151.6(3)
C36 Lu3 H1 154.0(3)
C33 Lu3 H1 153.9(3)
C34 Lu3 H1 152.0(3)
Lu4 Lu3 H1 34.7(3)
Lu2 Lu3 H1 30.7(3)
Lu1 Lu3 H1 31.2(3)
C6 Lu3 H15 110.3
C5 Lu3 H15 18.9
C7 Lu3 H15 126.1
C32 Lu3 H15 67.7
C35 Lu3 H15 118.1
C36 Lu3 H15 96.5
C33 Lu3 H15 72.4
C34 Lu3 H15 101.8
Lu4 Lu3 H15 101.7
Lu2 Lu3 H15 110.4
Lu1 Lu3 H15 59.2
H1 Lu3 H15 90.2
C6 Lu3 H22 135.9
C5 Lu3 H22 95.8
C7 Lu3 H22 19.1
C32 Lu3 H22 116.1
C35 Lu3 H22 89.0
C36 Lu3 H22 117.9
C33 Lu3 H22 84.9
C34 Lu3 H22 69.3
Lu4 Lu3 H22 109.3
Lu2 Lu3 H22 55.0
Lu1 Lu3 H22 91.0
H1 Lu3 H22 82.9
H15 Lu3 H22 109.6
C3 Lu4 C4 147.83(14)
C3 Lu4 C6 84.19(15)
C4 Lu4 C6 82.89(15)
C3 Lu4 C1 85.89(14)
C4 Lu4 C1 86.68(14)
C6 Lu4 C1 142.52(14)
C3 Lu4 C44 94.82(14)
C4 Lu4 C44 113.19(14)
C6 Lu4 C44 85.02(13)
C1 Lu4 C44 131.85(13)
C3 Lu4 C48 126.30(14)
C4 Lu4 C48 83.48(14)
C6 Lu4 C48 91.71(14)
C1 Lu4 C48 122.76(14)
C44 Lu4 C48 31.63(13)
C3 Lu4 C47 129.59(15)
C4 Lu4 C47 81.91(14)
C6 Lu4 C47 121.73(14)
C1 Lu4 C47 92.00(13)
C44 Lu4 C47 51.71(13)
C48 Lu4 C47 30.80(13)
C3 Lu4 C45 80.64(15)
C4 Lu4 C45 131.53(14)
C6 Lu4 C45 111.42(14)
C1 Lu4 C45 102.41(13)
C44 Lu4 C45 31.65(12)
C48 Lu4 C45 51.37(14)
C47 Lu4 C45 50.67(14)
C3 Lu4 C46 100.20(15)
C4 Lu4 C46 109.47(15)
C6 Lu4 C46 136.31(13)
C1 Lu4 C46 81.04(13)
C44 Lu4 C46 51.37(13)
C48 Lu4 C46 50.70(14)
C47 Lu4 C46 30.48(14)
C45 Lu4 C46 30.25(13)
C3 Lu4 Lu2 106.48(10)
C4 Lu4 Lu2 47.34(10)
C6 Lu4 Lu2 99.05(10)
C1 Lu4 Lu2 49.96(10)
C44 Lu4 Lu2 158.58(10)
C48 Lu4 Lu2 126.95(10)
C47 Lu4 Lu2 110.13(9)
C45 Lu4 Lu2 149.35(9)
C46 Lu4 Lu2 120.46(9)
C3 Lu4 Lu1 47.27(10)
C4 Lu4 Lu1 106.26(10)
C6 Lu4 Lu1 98.96(10)
C1 Lu4 Lu1 50.06(10)
C44 Lu4 Lu1 140.53(10)
C48 Lu4 Lu1 166.29(10)
C47 Lu4 Lu1 139.29(10)
C45 Lu4 Lu1 116.01(10)
C46 Lu4 Lu1 115.95(10)
Lu2 Lu4 Lu1 59.946(7)
C3 Lu4 Lu3 75.94(10)
C4 Lu4 Lu3 74.70(10)
C6 Lu4 Lu3 42.20(10)
C1 Lu4 Lu3 100.32(9)
C44 Lu4 Lu3 126.61(9)
C48 Lu4 Lu3 130.22(10)
C47 Lu4 Lu3 152.73(11)
C45 Lu4 Lu3 145.86(10)
C46 Lu4 Lu3 175.74(11)
Lu2 Lu4 Lu3 62.884(5)
Lu1 Lu4 Lu3 62.810(5)
C3 Lu4 H1 74.6(3)
C4 Lu4 H1 73.7(3)
C6 Lu4 H1 76.3(3)
C1 Lu4 H1 66.2(3)
C44 Lu4 H1 159.3(3)
C48 Lu4 H1 155.3(3)
C47 Lu4 H1 147.7(3)
C45 Lu4 H1 153.3(3)
C46 Lu4 H1 147.0(3)
Lu2 Lu4 H1 37.6(3)
Lu1 Lu4 H1 37.8(3)
Lu3 Lu4 H1 34.1(3)
C3 Lu4 H8 20.9
C4 Lu4 H8 151.3
C6 Lu4 H8 71.3
C1 Lu4 H8 106.1
C44 Lu4 H8 77.5
C48 Lu4 H8 108.9
C47 Lu4 H8 122.1
C45 Lu4 H8 71.6
C46 Lu4 H8 98.0
Lu2 Lu4 H8 123.8
Lu1 Lu4 H8 67.0
Lu3 Lu4 H8 77.8
H1 Lu4 H8 87.9
C3 Lu4 H12 144.6
C4 Lu4 H12 22.7
C6 Lu4 H12 64.1
C1 Lu4 H12 109.3
C44 Lu4 H12 97.5
C48 Lu4 H12 72.7
C47 Lu4 H12 82.9
C45 Lu4 H12 124.1
C46 Lu4 H12 113.4
Lu2 Lu4 H12 66.3
Lu1 Lu4 H12 119.7
Lu3 Lu4 H12 70.1
H1 Lu4 H12 82.5
H8 Lu4 H12 135.4
C3 Lu4 H17 89.5
C4 Lu4 H17 89.2
C6 Lu4 H17 21.6
C1 Lu4 H17 164.2
C44 Lu4 H17 63.6
C48 Lu4 H17 71.8
C47 Lu4 H17 102.6
C45 Lu4 H17 91.8
C46 Lu4 H17 114.7
Lu2 Lu4 H17 117.6
Lu1 Lu4 H17 117.1
Lu3 Lu4 H17 63.8
H1 Lu4 H17 98.0
H8 Lu4 H17 71.5
H12 Lu4 H17 67.0
C17 Si1 C18 108.7(3)
C17 Si1 C19 105.8(3)
C18 Si1 C19 108.1(3)
C17 Si1 C8 114.3(2)
C18 Si1 C8 105.1(2)
C19 Si1 C8 114.5(2)
C29 Si2 C31 105.7(2)
C29 Si2 C30 107.8(2)
C31 Si2 C30 107.4(3)
C29 Si2 C20 115.8(2)
C31 Si2 C20 113.8(2)
C30 Si2 C20 105.8(2)
C32 Si3 C42 113.0(2)
C32 Si3 C43 108.8(2)
C42 Si3 C43 106.6(2)
C32 Si3 C41 112.3(2)
C42 Si3 C41 107.3(2)
C43 Si3 C41 108.6(2)
C53 Si4 C55 109.0(3)
C53 Si4 C44 107.0(2)
C55 Si4 C44 114.3(2)
C53 Si4 C54 107.2(3)
C55 Si4 C54 104.9(2)
C44 Si4 C54 114.2(2)
Lu4 C1 Lu2 80.66(12)
Lu4 C1 Lu1 80.87(12)
Lu2 C1 Lu1 80.12(12)
Lu4 C1 H2 95.9
Lu2 C1 H2 154.2
Lu1 C1 H2 74.1
Lu4 C1 H3 160.2
Lu2 C1 H3 80.7
Lu1 C1 H3 102.5
H2 C1 H3 103.8
Lu4 C1 H4 86.3
Lu2 C1 H4 95.2
Lu1 C1 H4 166.9
H2 C1 H4 110.1
H3 C1 H4 88.7
Lu1 C2 Lu2 86.12(13)
Lu1 C2 H5 141.7
Lu2 C2 H5 77.1
Lu1 C2 H6 76.8
Lu2 C2 H6 149.4
H5 C2 H6 101.0
Lu1 C2 H7 111.6
Lu2 C2 H7 108.0
H5 C2 H7 106.3
H6 C2 H7 101.9
Lu4 C3 Lu1 85.69(14)
Lu4 C3 H8 70.7
Lu1 C3 H8 148.2
Lu4 C3 H9 109.3
Lu1 C3 H9 106.5
H8 C3 H9 101.4
Lu4 C3 H10 140.6
Lu1 C3 H10 77.0
H8 C3 H10 107.9
H9 C3 H10 109.5
Lu2 C4 Lu4 85.05(14)
Lu2 C4 H11 124.0
Lu4 C4 H11 104.8
Lu2 C4 H12 137.0
Lu4 C4 H12 74.4
H11 C4 H12 97.9
Lu2 C4 H13 73.7
Lu4 C4 H13 145.6
H11 C4 H13 109.5
H12 C4 H13 103.2
Lu3 C5 Lu1 93.55(14)
Lu3 C5 H14 84.2
Lu1 C5 H14 122.8
Lu3 C5 H15 86.5
Lu1 C5 H15 136.4
H14 C5 H15 100.6
Lu3 C5 H16 154.3
Lu1 C5 H16 61.7
H14 C5 H16 114.1
H15 C5 H16 106.4
Lu3 C6 Lu4 93.54(14)
Lu3 C6 H17 160.9
Lu4 C6 H17 67.4
Lu3 C6 H18 89.7
Lu4 C6 H18 123.8
H17 C6 H18 100.1
Lu3 C6 H19 88.4
Lu4 C6 H19 119.1
H17 C6 H19 101.5
H18 C6 H19 117.0
Lu3 C7 Lu2 92.81(14)
Lu3 C7 H20 95.0
Lu2 C7 H20 128.1
Lu3 C7 H21 157.7
Lu2 C7 H21 65.2
H20 C7 H21 95.8
Lu3 C7 H22 80.6
Lu2 C7 H22 115.5
H20 C7 H22 116.4
H21 C7 H22 111.6
C9 C8 C12 106.2(4)
C9 C8 Si1 127.1(4)
C12 C8 Si1 123.4(3)
C9 C8 Lu1 73.9(3)
C12 C8 Lu1 76.2(3)
Si1 C8 Lu1 131.5(2)
C10 C9 C8 108.9(4)
C10 C9 C13 124.6(4)
C8 C9 C13 126.2(4)
C10 C9 Lu1 76.3(3)
C8 C9 Lu1 74.5(3)
C13 C9 Lu1 121.1(3)
C9 C10 C11 108.3(4)
C9 C10 C14 127.0(5)
C11 C10 C14 124.2(5)
C9 C10 Lu1 73.1(3)
C11 C10 Lu1 75.8(3)
C14 C10 Lu1 123.9(3)
C12 C11 C10 107.6(4)
C12 C11 C15 125.7(4)
C10 C11 C15 126.2(4)
C12 C11 Lu1 74.2(3)
C10 C11 Lu1 73.3(3)
C15 C11 Lu1 124.6(3)
C11 C12 C8 109.0(4)
C11 C12 C16 123.8(4)
C8 C12 C16 126.4(4)
C11 C12 Lu1 75.5(3)
C8 C12 Lu1 72.5(2)
C16 C12 Lu1 126.1(3)
C9 C13 H13A 109.5
C9 C13 H13B 109.5
H13A C13 H13B 109.5
C9 C13 H13C 109.5
H13A C13 H13C 109.5
H13B C13 H13C 109.5
C10 C14 H14A 109.5
C10 C14 H14B 109.5
H14A C14 H14B 109.5
C10 C14 H14C 109.5
H14A C14 H14C 109.5
H14B C14 H14C 109.5
C11 C15 H15A 109.5
C11 C15 H15B 109.5
H15A C15 H15B 109.5
C11 C15 H15C 109.5
H15A C15 H15C 109.5
H15B C15 H15C 109.5
C12 C16 H16A 109.5
C12 C16 H16B 109.5
H16A C16 H16B 109.5
C12 C16 H16C 109.5
H16A C16 H16C 109.5
H16B C16 H16C 109.5
Si1 C17 H17A 109.5
Si1 C17 H17B 109.5
H17A C17 H17B 109.5
Si1 C17 H17C 109.5
H17A C17 H17C 109.5
H17B C17 H17C 109.5
Si1 C18 H18A 109.5
Si1 C18 H18B 109.5
H18A C18 H18B 109.5
Si1 C18 H18C 109.5
H18A C18 H18C 109.5
H18B C18 H18C 109.5
Si1 C19 H19A 109.5
Si1 C19 H19B 109.5
H19A C19 H19B 109.5
Si1 C19 H19C 109.5
H19A C19 H19C 109.5
H19B C19 H19C 109.5
C24 C20 C21 105.5(4)
C24 C20 Si2 125.8(3)
C21 C20 Si2 124.3(3)
C24 C20 Lu2 75.2(2)
C21 C20 Lu2 75.2(2)
Si2 C20 Lu2 133.2(2)
C22 C21 C20 108.6(4)
C22 C21 C25 124.9(4)
C20 C21 C25 126.0(4)
C22 C21 Lu2 76.9(2)
C20 C21 Lu2 72.9(2)
C25 C21 Lu2 122.8(3)
C23 C22 C21 108.4(4)
C23 C22 C26 125.0(4)
C21 C22 C26 126.0(4)
C23 C22 Lu2 75.1(2)
C21 C22 Lu2 72.4(2)
C26 C22 Lu2 125.6(3)
C22 C23 C24 107.9(4)
C22 C23 C27 124.8(4)
C24 C23 C27 126.4(4)
C22 C23 Lu2 74.8(2)
C24 C23 Lu2 72.1(2)
C27 C23 Lu2 127.4(3)
C23 C24 C20 109.6(4)
C23 C24 C28 122.5(4)
C20 C24 C28 127.7(4)
C23 C24 Lu2 77.3(2)
C20 C24 Lu2 73.2(2)
C28 C24 Lu2 120.5(3)
C21 C25 H25A 109.5
C21 C25 H25B 109.5
H25A C25 H25B 109.5
C21 C25 H25C 109.5
H25A C25 H25C 109.5
H25B C25 H25C 109.5
C22 C26 H26A 109.5
C22 C26 H26B 109.5
H26A C26 H26B 109.5
C22 C26 H26C 109.5
H26A C26 H26C 109.5
H26B C26 H26C 109.5
C23 C27 H27A 109.5
C23 C27 H27B 109.5
H27A C27 H27B 109.5
C23 C27 H27C 109.5
H27A C27 H27C 109.5
H27B C27 H27C 109.5
C24 C28 H28A 109.5
C24 C28 H28B 109.5
H28A C28 H28B 109.5
C24 C28 H28C 109.5
H28A C28 H28C 109.5
H28B C28 H28C 109.5
Si2 C29 H29A 109.5
Si2 C29 H29B 109.5
H29A C29 H29B 109.5
Si2 C29 H29C 109.5
H29A C29 H29C 109.5
H29B C29 H29C 109.5
Si2 C30 H30A 109.5
Si2 C30 H30B 109.5
H30A C30 H30B 109.5
Si2 C30 H30C 109.5
H30A C30 H30C 109.5
H30B C30 H30C 109.5
Si2 C31 H31A 109.5
Si2 C31 H31B 109.5
H31A C31 H31B 109.5
Si2 C31 H31C 109.5
H31A C31 H31C 109.5
H31B C31 H31C 109.5
C36 C32 C33 105.2(4)
C36 C32 Si3 124.1(3)
C33 C32 Si3 129.4(4)
C36 C32 Lu3 75.3(2)
C33 C32 Lu3 75.1(2)
Si3 C32 Lu3 124.9(2)
C34 C33 C32 109.1(4)
C34 C33 C37 123.7(4)
C32 C33 C37 126.5(4)
C34 C33 Lu3 75.7(3)
C32 C33 Lu3 73.4(2)
C37 C33 Lu3 124.6(3)
C33 C34 C35 108.8(4)
C33 C34 C38 126.3(5)
C35 C34 C38 124.0(5)
C33 C34 Lu3 74.4(3)
C35 C34 Lu3 73.8(3)
C38 C34 Lu3 126.4(3)
C34 C35 C36 107.2(4)
C34 C35 C39 126.3(5)
C36 C35 C39 126.0(5)
C34 C35 Lu3 75.6(3)
C36 C35 Lu3 74.8(2)
C39 C35 Lu3 121.2(3)
C35 C36 C32 109.5(4)
C35 C36 C40 124.2(5)
C32 C36 C40 125.5(5)
C35 C36 Lu3 74.5(2)
C32 C36 Lu3 73.7(2)
C40 C36 Lu3 126.3(3)
C33 C37 H37A 109.5
C33 C37 H37B 109.5
H37A C37 H37B 109.5
C33 C37 H37C 109.5
H37A C37 H37C 109.5
H37B C37 H37C 109.5
C34 C38 H38A 109.5
C34 C38 H38B 109.5
H38A C38 H38B 109.5
C34 C38 H38C 109.5
H38A C38 H38C 109.5
H38B C38 H38C 109.5
C35 C39 H39A 109.5
C35 C39 H39B 109.5
H39A C39 H39B 109.5
C35 C39 H39C 109.5
H39A C39 H39C 109.5
H39B C39 H39C 109.5
C36 C40 H40A 109.5
C36 C40 H40B 109.5
H40A C40 H40B 109.5
C36 C40 H40C 109.5
H40A C40 H40C 109.5
H40B C40 H40C 109.5
Si3 C41 H41A 109.5
Si3 C41 H41B 109.5
H41A C41 H41B 109.5
Si3 C41 H41C 109.5
H41A C41 H41C 109.5
H41B C41 H41C 109.5
Si3 C42 H42A 109.5
Si3 C42 H42B 109.5
H42A C42 H42B 109.5
Si3 C42 H42C 109.5
H42A C42 H42C 109.5
H42B C42 H42C 109.5
Si3 C43 H43A 109.5
Si3 C43 H43B 109.5
H43A C43 H43B 109.5
Si3 C43 H43C 109.5
H43A C43 H43C 109.5
H43B C43 H43C 109.5
C48 C44 C45 105.9(4)
C48 C44 Si4 128.5(3)
C45 C44 Si4 122.3(3)
C48 C44 Lu4 74.3(2)
C45 C44 Lu4 75.8(2)
Si4 C44 Lu4 131.2(2)
C46 C45 C44 108.4(4)
C46 C45 C49 124.2(4)
C44 C45 C49 126.6(4)
C46 C45 Lu4 75.9(2)
C44 C45 Lu4 72.5(2)
C49 C45 Lu4 125.7(3)
C45 C46 C47 108.8(4)
C45 C46 C50 125.6(5)
C47 C46 C50 125.0(4)
C45 C46 Lu4 73.9(2)
C47 C46 Lu4 73.8(2)
C50 C46 Lu4 125.4(3)
C48 C47 C46 108.1(4)
C48 C47 C51 126.3(5)
C46 C47 C51 125.0(4)
C48 C47 Lu4 73.0(2)
C46 C47 Lu4 75.8(3)
C51 C47 Lu4 124.8(3)
C47 C48 C44 108.8(4)
C47 C48 C52 125.0(4)
C44 C48 C52 126.1(4)
C47 C48 Lu4 76.2(2)
C44 C48 Lu4 74.1(2)
C52 C48 Lu4 118.1(3)
C45 C49 H49A 109.5
C45 C49 H49B 109.5
H49A C49 H49B 109.5
C45 C49 H49C 109.5
H49A C49 H49C 109.5
H49B C49 H49C 109.5
C46 C50 H50A 109.5
C46 C50 H50B 109.5
H50A C50 H50B 109.5
C46 C50 H50C 109.5
H50A C50 H50C 109.5
H50B C50 H50C 109.5
C47 C51 H51A 109.5
C47 C51 H51B 109.5
H51A C51 H51B 109.5
C47 C51 H51C 109.5
H51A C51 H51C 109.5
H51B C51 H51C 109.5
C48 C52 H52A 109.5
C48 C52 H52B 109.5
H52A C52 H52B 109.5
C48 C52 H52C 109.5
H52A C52 H52C 109.5
H52B C52 H52C 109.5
Si4 C53 H53A 109.5
Si4 C53 H53B 109.5
H53A C53 H53B 109.5
Si4 C53 H53C 109.5
H53A C53 H53C 109.5
H53B C53 H53C 109.5
Si4 C54 H54A 109.5
Si4 C54 H54B 109.5
H54A C54 H54B 109.5
Si4 C54 H54C 109.5
H54A C54 H54C 109.5
H54B C54 H54C 109.5
Si4 C55 H55A 109.5
Si4 C55 H55B 109.5
H55A C55 H55B 109.5
Si4 C55 H55C 109.5
H55A C55 H55C 109.5
H55B C55 H55C 109.5

loop_
_geom_bond_atom_site_label_1
_geom_bond_atom_site_label_2
_geom_bond_distance
Lu1 C2 2.447(4)
Lu1 C3 2.477(4)
Lu1 C5 2.554(4)
Lu1 C1 2.611(4)
Lu1 C9 2.626(4)
Lu1 C8 2.635(4)
Lu1 C10 2.667(5)
Lu1 C12 2.682(4)
Lu1 C11 2.699(4)
Lu1 Lu2 3.3509(3)
Lu1 Lu4 3.3623(3)
Lu1 Lu3 3.6450(3)
Lu1 H1 2.109(10)
Lu1 H2 2.5159
Lu1 H6 2.4234
Lu1 H10 2.4398
Lu1 H16 2.2698
Lu2 C2 2.461(4)
Lu2 C4 2.469(4)
Lu2 C7 2.565(4)
Lu2 C1 2.595(4)
Lu2 C20 2.612(4)
Lu2 C24 2.638(4)
Lu2 C21 2.644(4)
Lu2 C22 2.701(4)
Lu2 C23 2.705(4)
Lu2 Lu4 3.3448(3)
Lu2 Lu3 3.6406(3)
Lu2 H1 2.089(10)
Lu2 H5 2.4358
Lu2 H13 2.3762
Lu2 H21 2.3310
Lu3 C6 2.436(4)
Lu3 C5 2.447(4)
Lu3 C7 2.461(4)
Lu3 C32 2.654(4)
Lu3 C35 2.671(4)
Lu3 C36 2.674(4)
Lu3 C33 2.676(4)
Lu3 C34 2.693(4)
Lu3 Lu4 3.6200(3)
Lu3 H1 2.177(10)
Lu3 H15 2.5336
Lu3 H22 2.4621
Lu4 C3 2.468(5)
Lu4 C4 2.480(5)
Lu4 C6 2.531(4)
Lu4 C1 2.573(4)
Lu4 C44 2.630(4)
Lu4 C48 2.632(4)
Lu4 C47 2.672(4)
Lu4 C45 2.673(4)
Lu4 C46 2.698(4)
Lu4 H1 2.212(10)
Lu4 H8 2.3295
Lu4 H12 2.4063
Lu4 H17 2.3368
Si1 C17 1.863(6)
Si1 C18 1.869(5)
Si1 C19 1.869(5)
Si1 C8 1.886(5)
Si2 C29 1.853(5)
Si2 C31 1.866(5)
Si2 C30 1.870(5)
Si2 C20 1.875(4)
Si3 C32 1.863(5)
Si3 C42 1.867(5)
Si3 C43 1.871(5)
Si3 C41 1.879(5)
Si4 C53 1.854(5)
Si4 C55 1.859(5)
Si4 C44 1.872(4)
Si4 C54 1.873(5)
C1 H2 0.8612
C1 H3 0.8819
C1 H4 0.9340
C2 H5 0.9774
C2 H6 1.0064
C2 H7 0.8668
C3 H8 0.8805
C3 H9 0.9056
C3 H10 0.9180
C4 H11 1.0108
C4 H12 0.9647
C4 H13 0.8751
C5 H14 0.9718
C5 H15 0.8209
C5 H16 0.8984
C6 H17 0.9336
C6 H18 0.9851
C6 H19 0.9207
C7 H20 0.9816
C7 H21 0.9773
C7 H22 0.8150
C8 C9 1.432(6)
C8 C12 1.435(6)
C9 C10 1.399(6)
C9 C13 1.516(6)
C10 C11 1.428(6)
C10 C14 1.508(6)
C11 C12 1.403(6)
C11 C15 1.500(6)
C12 C16 1.505(6)
C13 H13A 0.9800
C13 H13B 0.9800
C13 H13C 0.9800
C14 H14A 0.9800
C14 H14B 0.9800
C14 H14C 0.9800
C15 H15A 0.9800
C15 H15B 0.9800
C15 H15C 0.9800
C16 H16A 0.9800
C16 H16B 0.9800
C16 H16C 0.9800
C17 H17A 0.9800
C17 H17B 0.9800
C17 H17C 0.9800
C18 H18A 0.9800
C18 H18B 0.9800
C18 H18C 0.9800
C19 H19A 0.9800
C19 H19B 0.9800
C19 H19C 0.9800
C20 C24 1.426(6)
C20 C21 1.444(6)
C21 C22 1.415(5)
C21 C25 1.507(6)
C22 C23 1.405(6)
C22 C26 1.514(6)
C23 C24 1.411(6)
C23 C27 1.507(6)
C24 C28 1.519(6)
C25 H25A 0.9800
C25 H25B 0.9800
C25 H25C 0.9800
C26 H26A 0.9800
C26 H26B 0.9800
C26 H26C 0.9800
C27 H27A 0.9800
C27 H27B 0.9800
C27 H27C 0.9800
C28 H28A 0.9800
C28 H28B 0.9800
C28 H28C 0.9800
C29 H29A 0.9800
C29 H29B 0.9800
C29 H29C 0.9800
C30 H30A 0.9800
C30 H30B 0.9800
C30 H30C 0.9800
C31 H31A 0.9800
C31 H31B 0.9800
C31 H31C 0.9800
C32 C36 1.423(6)
C32 C33 1.450(6)
C33 C34 1.387(6)
C33 C37 1.510(6)
C34 C35 1.416(6)
C34 C38 1.507(6)
C35 C36 1.416(6)
C35 C39 1.514(6)
C36 C40 1.510(6)
C37 H37A 0.9800
C37 H37B 0.9800
C37 H37C 0.9800
C38 H38A 0.9800
C38 H38B 0.9800
C38 H38C 0.9800
C39 H39A 0.9800
C39 H39B 0.9800
C39 H39C 0.9800
C40 H40A 0.9800
C40 H40B 0.9800
C40 H40C 0.9800
C41 H41A 0.9800
C41 H41B 0.9800
C41 H41C 0.9800
C42 H42A 0.9800
C42 H42B 0.9800
C42 H42C 0.9800
C43 H43A 0.9800
C43 H43B 0.9800
C43 H43C 0.9800
C44 C48 1.434(6)
C44 C45 1.447(6)
C45 C46 1.402(6)
C45 C49 1.503(6)
C46 C47 1.412(6)
C46 C50 1.507(6)
C47 C48 1.409(6)
C47 C51 1.511(6)
C48 C52 1.520(6)
C49 H49A 0.9800
C49 H49B 0.9800
C49 H49C 0.9800
C50 H50A 0.9800
C50 H50B 0.9800
C50 H50C 0.9800
C51 H51A 0.9800
C51 H51B 0.9800
C51 H51C 0.9800
C52 H52A 0.9800
C52 H52B 0.9800
C52 H52C 0.9800
C53 H53A 0.9800
C53 H53B 0.9800
C53 H53C 0.9800
C54 H54A 0.9800
C54 H54B 0.9800
C54 H54C 0.9800
C55 H55A 0.9800
C55 H55B 0.9800
C55 H55C 0.9800
